data_4114715
loop_
_publ_author_name
'Junji Kobayashi'
'Kei Goto'
'Takayuki Kawashima'
'Michael W. Schmidt'
'Shigeru Nagase'

_publ_contact_author_address
;
Department of Chemistry,
Graduate School of Science,
the University of Tokyo
7-3-1 Hongo, Bunkyo-ku,
Tokyo 113-0033, Japan. 
;
_publ_contact_author_email ' takayuki@chem.s.u-tokyo.ac.jp '
_publ_contact_author_fax ' +81-3-5800-6899 '
_publ_contact_author_name ' Takayuki Kawashima'
_publ_contact_author_phone ' +81-3-5841-4342 '
_publ_section_title
;
 Synthesis, Structure, and Bonding Properties of 5-Carbaphosphatranes: A
 New Class of Main Group Atrane
;
_journal_name_full 'Journal of the American Chemical Society'
_journal_page_first 3703
_journal_page_last 3712
_journal_paper_doi 10.1021/ja011458j
_journal_volume 124
_journal_year 2002
_chemical_formula_sum 'C31 H37 O3 P'
_chemical_formula_weight 488.58
_space_group_IT_number 14
_symmetry_cell_setting monoclinic
_symmetry_space_group_name_Hall '-P 2ybc'
_symmetry_space_group_name_H-M 'P 1 21/c 1'
_atom_sites_solution_hydrogens geom
_atom_sites_solution_primary direct
_atom_sites_solution_secondary difmap
_audit_creation_method SHELXL-97
_cell_angle_alpha 90.00
_cell_angle_beta 93.842(4)
_cell_angle_gamma 90.00
_cell_formula_units_Z 4
_cell_length_a 15.9630(10)
_cell_length_b 11.2780(10)
_cell_length_c 15.2690(10)
_cell_measurement_reflns_used 0
_cell_measurement_temperature 123.2
_cell_measurement_theta_max 0.0
_cell_measurement_theta_min 0.0
_cell_volume 2742.7(3)
_computing_structure_refinement 'SHELXL-97 (Sheldrick, 1997)'
_computing_structure_solution 'SHELXS-97 (Sheldrick, 1990)'
_diffrn_ambient_temperature 123(2)
_diffrn_detector_area_resol_mean 0.010000
_diffrn_measured_fraction_theta_full 0.965
_diffrn_measured_fraction_theta_max 0.965
_diffrn_measurement_device_type 'Mac Science DIP2030 Image Plate'
_diffrn_measurement_method \w
_diffrn_radiation_monochromator graphite
_diffrn_radiation_source 'fine-focus sealed tube'
_diffrn_radiation_type MoK\a
_diffrn_radiation_wavelength 0.71073
_diffrn_reflns_av_R_equivalents 0.0000
_diffrn_reflns_av_sigmaI/netI 0.0316
_diffrn_reflns_limit_h_max 19
_diffrn_reflns_limit_h_min 0
_diffrn_reflns_limit_k_max 13
_diffrn_reflns_limit_k_min 0
_diffrn_reflns_limit_l_max 18
_diffrn_reflns_limit_l_min -18
_diffrn_reflns_number 4985
_diffrn_reflns_theta_full 25.61
_diffrn_reflns_theta_max 25.61
_diffrn_reflns_theta_min 2.21
_exptl_absorpt_coefficient_mu 0.129
_exptl_absorpt_correction_T_max 0.9622
_exptl_absorpt_correction_T_min 0.9381
_exptl_crystal_colour colorless
_exptl_crystal_density_diffrn 1.183
_exptl_crystal_description prismatic
_exptl_crystal_F_000 1048
_exptl_crystal_size_max 0.50
_exptl_crystal_size_mid 0.40
_exptl_crystal_size_min 0.30
_refine_diff_density_max 0.176
_refine_diff_density_min -0.501
_refine_diff_density_rms 0.071
_refine_ls_extinction_method none
_refine_ls_goodness_of_fit_ref 1.056
_refine_ls_hydrogen_treatment mixed
_refine_ls_matrix_type full
_refine_ls_number_parameters 329
_refine_ls_number_reflns 4985
_refine_ls_number_restraints 0
_refine_ls_restrained_S_all 1.056
_refine_ls_R_factor_all 0.0660
_refine_ls_R_factor_gt 0.0570
_refine_ls_shift/su_max 0.001
_refine_ls_shift/su_mean 0.000
_refine_ls_structure_factor_coef Fsqd
_refine_ls_weighting_details 'calc w=1/[\s^2^(Fo^2^)+(0.0793P)^2^+1.7661P] where P=(Fo^2^+2Fc^2^)/3'
_refine_ls_weighting_scheme calc
_refine_ls_wR_factor_gt 0.1435
_refine_ls_wR_factor_ref 0.1483
_reflns_number_gt 4242
_reflns_number_total 4985
_reflns_threshold_expression >2sigma(I)
_cod_data_source_file ja011458j.cif
_cod_data_source_block C31H37O3P
_cod_original_sg_symbol_H-M 'P 21/c '
_cod_database_code 4114715

loop_
_symmetry_equiv_pos_as_xyz
'x, y, z'
'-x, y+1/2, -z+1/2'
'-x, -y, -z'
'x, -y-1/2, z-1/2'

loop_
_atom_site_label
_atom_site_type_symbol
_atom_site_fract_x
_atom_site_fract_y
_atom_site_fract_z
_atom_site_U_iso_or_equiv
_atom_site_adp_type
_atom_site_occupancy
_atom_site_symmetry_multiplicity
_atom_site_calc_flag
_atom_site_refinement_flags
P1 P 0.72466(3) 0.01611(5) 0.05926(3) 0.02923(17) Uani 1 1 d .
O2 O 0.72760(10) 0.13561(12) 0.12144(9) 0.0336(4) Uani 1 1 d .
O3 O 0.81323(9) -0.03077(13) 0.02128(9) 0.0338(4) Uani 1 1 d .
O4 O 0.63334(9) -0.04493(13) 0.02883(9) 0.0327(3) Uani 1 1 d .
C5 C 0.66371(12) -0.16725(17) 0.15208(13) 0.0253(4) Uani 1 1 d .
C6 C 0.73433(13) 0.11455(18) 0.21194(14) 0.0302(4) Uani 1 1 d .
C7 C 0.60860(13) -0.13854(18) 0.08132(13) 0.0286(4) Uani 1 1 d .
C8 C 0.74536(13) 0.05859(19) 0.38972(13) 0.0300(4) Uani 1 1 d .
C9 C 0.74548(12) -0.03038(18) 0.32633(13) 0.0273(4) Uani 1 1 d .
H1 H 0.7493 -0.1110 0.3442 0.033 Uiso 1 1 calc R
C10 C 0.64431(12) -0.26158(17) 0.20617(13) 0.0257(4) Uani 1 1 d .
H2 H 0.6820 -0.2819 0.2546 0.031 Uiso 1 1 calc R
C11 C 0.93661(13) -0.28439(19) 0.18321(14) 0.0319(5) Uani 1 1 d .
C12 C 0.73879(12) -0.08641(17) 0.15983(12) 0.0254(4) Uani 1 1 d .
C13 C 0.85780(13) -0.11431(18) 0.07362(13) 0.0294(4) Uani 1 1 d .
C14 C 0.82081(12) -0.14858(17) 0.14908(13) 0.0265(4) Uani 1 1 d .
C15 C 0.57056(13) -0.32663(18) 0.19048(13) 0.0278(4) Uani 1 1 d .
C16 C 0.73469(15) 0.20610(19) 0.27206(15) 0.0364(5) Uani 1 1 d .
H3 H 0.7313 0.2865 0.2536 0.044 Uiso 1 1 calc R
C17 C 0.54765(13) -0.42623(19) 0.25262(14) 0.0309(5) Uani 1 1 d .
C18 C 0.74013(12) -0.00307(17) 0.23716(13) 0.0260(4) Uani 1 1 d .
C19 C 0.75132(14) 0.0318(2) 0.48842(14) 0.0353(5) Uani 1 1 d .
C20 C 0.86067(12) -0.23312(18) 0.20361(13) 0.0283(4) Uani 1 1 d .
H4 H 0.8358 -0.2564 0.2557 0.034 Uiso 1 1 calc R
C21 C 0.51561(13) -0.2919(2) 0.11931(14) 0.0335(5) Uani 1 1 d .
H5 H 0.4643 -0.3336 0.1085 0.040 Uiso 1 1 calc R
C22 C 0.53390(14) -0.1983(2) 0.06402(14) 0.0353(5) Uani 1 1 d .
H6 H 0.4961 -0.1763 0.0160 0.042 Uiso 1 1 calc R
C23 C 0.91574(16) -0.4505(2) 0.29115(18) 0.0462(6) Uani 1 1 d .
H7 H 0.8851 -0.3993 0.3298 0.069 Uiso 1 1 calc R
H8 H 0.9449 -0.5128 0.3260 0.069 Uiso 1 1 calc R
H9 H 0.8761 -0.4868 0.2472 0.069 Uiso 1 1 calc R
C24 C 0.97206(14) -0.2450(2) 0.10669(15) 0.0372(5) Uani 1 1 d .
H10 H 1.0242 -0.2777 0.0920 0.045 Uiso 1 1 calc R
C25 C 0.93373(14) -0.1602(2) 0.05176(15) 0.0375(5) Uani 1 1 d .
H11 H 0.9591 -0.1345 0.0005 0.045 Uiso 1 1 calc R
C26 C 0.74010(14) 0.17652(19) 0.36021(15) 0.0353(5) Uani 1 1 d .
H12 H 0.7403 0.2384 0.4024 0.042 Uiso 1 1 calc R
C27 C 0.98020(14) -0.3762(2) 0.24466(15) 0.0363(5) Uani 1 1 d .
C28 C 0.49368(16) -0.5215(2) 0.20446(17) 0.0428(6) Uani 1 1 d .
H13 H 0.4405 -0.4864 0.1815 0.064 Uiso 1 1 calc R
H14 H 0.4823 -0.5856 0.2454 0.064 Uiso 1 1 calc R
H15 H 0.5237 -0.5535 0.1558 0.064 Uiso 1 1 calc R
C29 C 0.62656(15) -0.4866(2) 0.29498(17) 0.0411(5) Uani 1 1 d .
H16 H 0.6625 -0.5125 0.2490 0.062 Uiso 1 1 calc R
H17 H 0.6101 -0.5554 0.3290 0.062 Uiso 1 1 calc R
H18 H 0.6574 -0.4303 0.3339 0.062 Uiso 1 1 calc R
C30 C 1.03698(16) -0.3109(2) 0.31426(17) 0.0477(6) Uani 1 1 d .
H19 H 1.0790 -0.2644 0.2853 0.071 Uiso 1 1 calc R
H20 H 1.0653 -0.3688 0.3539 0.071 Uiso 1 1 calc R
H21 H 1.0028 -0.2577 0.3480 0.071 Uiso 1 1 calc R
C31 C 0.49825(17) -0.3710(2) 0.32524(16) 0.0442(6) Uani 1 1 d .
H22 H 0.5323 -0.3093 0.3555 0.066 Uiso 1 1 calc R
H23 H 0.4847 -0.4326 0.3673 0.066 Uiso 1 1 calc R
H24 H 0.4462 -0.3360 0.2992 0.066 Uiso 1 1 calc R
C32 C 0.67191(16) 0.0772(2) 0.52896(15) 0.0459(6) Uani 1 1 d .
H25 H 0.6227 0.0357 0.5022 0.069 Uiso 1 1 calc R
H26 H 0.6660 0.1626 0.5182 0.069 Uiso 1 1 calc R
H27 H 0.6764 0.0623 0.5923 0.069 Uiso 1 1 calc R
C33 C 0.82815(17) 0.0949(3) 0.53300(16) 0.0490(6) Uani 1 1 d .
H28 H 0.8310 0.0786 0.5962 0.074 Uiso 1 1 calc R
H29 H 0.8231 0.1805 0.5231 0.074 Uiso 1 1 calc R
H30 H 0.8793 0.0656 0.5081 0.074 Uiso 1 1 calc R
C34 C 0.75898(19) -0.1011(2) 0.50736(16) 0.0494(6) Uani 1 1 d .
H31 H 0.8095 -0.1321 0.4823 0.074 Uiso 1 1 calc R
H32 H 0.7094 -0.1422 0.4809 0.074 Uiso 1 1 calc R
H33 H 0.7629 -0.1141 0.5710 0.074 Uiso 1 1 calc R
C35 C 1.03372(17) -0.4620(2) 0.19375(19) 0.0492(6) Uani 1 1 d .
H34 H 0.9988 -0.4980 0.1456 0.074 Uiso 1 1 calc R
H35 H 1.0563 -0.5243 0.2334 0.074 Uiso 1 1 calc R
H36 H 1.0801 -0.4185 0.1698 0.074 Uiso 1 1 calc R
H37 H 0.7161(13) 0.0873(19) -0.0112(14) 0.027(5) Uiso 1 1 d .

loop_
_atom_site_aniso_label
_atom_site_aniso_U_11
_atom_site_aniso_U_22
_atom_site_aniso_U_33
_atom_site_aniso_U_23
_atom_site_aniso_U_13
_atom_site_aniso_U_12
P1 0.0339(3) 0.0261(3) 0.0278(3) 0.0039(2) 0.0033(2) 0.0003(2)
O2 0.0470(9) 0.0241(7) 0.0299(8) 0.0049(6) 0.0033(6) 0.0015(6)
O3 0.0375(8) 0.0341(8) 0.0306(8) 0.0069(6) 0.0081(6) 0.0024(6)
O4 0.0359(8) 0.0338(8) 0.0279(8) 0.0070(6) -0.0021(6) -0.0018(6)
C5 0.0261(10) 0.0230(9) 0.0268(10) -0.0013(7) 0.0025(8) 0.0013(7)
C6 0.0337(11) 0.0259(10) 0.0311(11) 0.0011(8) 0.0040(8) 0.0014(8)
C7 0.0320(11) 0.0272(10) 0.0269(10) 0.0030(8) 0.0025(8) 0.0001(8)
C8 0.0300(10) 0.0300(10) 0.0300(11) -0.0009(8) 0.0030(8) 0.0006(8)
C9 0.0272(10) 0.0243(10) 0.0303(11) 0.0015(8) 0.0017(8) -0.0001(8)
C10 0.0253(10) 0.0246(10) 0.0272(10) 0.0001(7) 0.0017(7) 0.0012(8)
C11 0.0294(11) 0.0293(11) 0.0370(12) -0.0043(9) 0.0013(8) 0.0014(8)
C12 0.0258(10) 0.0241(10) 0.0267(10) -0.0008(7) 0.0041(7) -0.0012(8)
C13 0.0316(11) 0.0274(10) 0.0295(11) -0.0002(8) 0.0044(8) -0.0008(8)
C14 0.0271(10) 0.0247(10) 0.0277(10) -0.0026(8) 0.0036(8) -0.0004(8)
C15 0.0293(10) 0.0262(10) 0.0282(10) -0.0022(8) 0.0058(8) -0.0006(8)
C16 0.0455(13) 0.0231(10) 0.0410(13) 0.0005(9) 0.0044(10) 0.0027(9)
C17 0.0323(11) 0.0281(10) 0.0327(11) -0.0011(8) 0.0059(8) -0.0057(9)
C18 0.0257(10) 0.0229(10) 0.0297(11) -0.0013(8) 0.0033(8) -0.0002(8)
C19 0.0391(12) 0.0364(12) 0.0302(11) -0.0025(9) 0.0007(9) 0.0024(9)
C20 0.0282(10) 0.0268(10) 0.0299(10) -0.0004(8) 0.0019(8) -0.0005(8)
C21 0.0283(10) 0.0370(12) 0.0348(12) -0.0011(9) -0.0014(8) -0.0060(9)
C22 0.0339(12) 0.0404(12) 0.0307(11) 0.0037(9) -0.0052(9) -0.0018(9)
C23 0.0413(13) 0.0401(13) 0.0565(15) 0.0135(11) -0.0007(11) 0.0085(11)
C24 0.0298(11) 0.0365(12) 0.0461(13) -0.0026(10) 0.0086(9) 0.0028(9)
C25 0.0368(12) 0.0401(12) 0.0366(12) 0.0002(10) 0.0112(9) -0.0005(10)
C26 0.0437(13) 0.0266(11) 0.0357(12) -0.0046(9) 0.0037(9) 0.0018(9)
C27 0.0314(11) 0.0337(12) 0.0434(13) -0.0013(9) 0.0004(9) 0.0070(9)
C28 0.0485(14) 0.0374(13) 0.0424(13) -0.0005(10) 0.0031(10) -0.0170(11)
C29 0.0426(13) 0.0338(12) 0.0469(14) 0.0118(10) 0.0027(10) -0.0018(10)
C30 0.0438(14) 0.0486(15) 0.0487(15) -0.0025(11) -0.0105(11) 0.0032(11)
C31 0.0534(15) 0.0385(13) 0.0428(13) 0.0013(10) 0.0195(11) -0.0047(11)
C32 0.0494(14) 0.0570(16) 0.0320(12) -0.0019(11) 0.0091(10) 0.0030(12)
C33 0.0508(15) 0.0579(16) 0.0372(13) -0.0048(11) -0.0056(11) -0.0018(12)
C34 0.0752(19) 0.0410(14) 0.0317(12) 0.0054(10) 0.0014(11) 0.0058(13)
C35 0.0442(14) 0.0450(14) 0.0582(16) -0.0038(12) 0.0024(12) 0.0183(11)

loop_
_atom_type_symbol
_atom_type_description
_atom_type_scat_dispersion_real
_atom_type_scat_dispersion_imag
_atom_type_scat_source
C C 0.0033 0.0016 'International Tables Vol C Tables 4.2.6.8 and 6.1.1.4'
H H 0.0000 0.0000 'International Tables Vol C Tables 4.2.6.8 and 6.1.1.4'
O O 0.0106 0.0060 'International Tables Vol C Tables 4.2.6.8 and 6.1.1.4'
P P 0.1023 0.0942 'International Tables Vol C Tables 4.2.6.8 and 6.1.1.4'

loop_
_geom_angle_atom_site_label_1
_geom_angle_atom_site_label_2
_geom_angle_atom_site_label_3
_geom_angle
O2 P1 O4 119.60(8)
O2 P1 O3 118.20(8)
O4 P1 O3 121.91(8)
O2 P1 C12 91.97(8)
O4 P1 C12 91.62(8)
O3 P1 C12 91.75(8)
C6 O2 P1 115.32(12)
C13 O3 P1 115.46(12)
C7 O4 P1 115.57(12)
C7 C5 C10 119.05(18)
C7 C5 C12 112.38(17)
C10 C5 C12 128.56(17)
C16 C6 C18 122.3(2)
C16 C6 O2 121.74(18)
C18 C6 O2 115.93(18)
C22 C7 C5 122.07(19)
C22 C7 O4 122.18(18)
C5 C7 O4 115.75(17)
C9 C8 C26 117.48(19)
C9 C8 C19 122.52(19)
C26 C8 C19 120.00(19)
C18 C9 C8 121.11(19)
C15 C10 C5 121.22(18)
C20 C11 C24 117.3(2)
C20 C11 C27 120.55(19)
C24 C11 C27 122.09(19)
C14 C12 C5 113.81(16)
C14 C12 C18 114.16(16)
C5 C12 C18 114.12(16)
C14 C12 P1 104.45(13)
C5 C12 P1 104.56(13)
C18 C12 P1 104.19(13)
C25 C13 C14 121.8(2)
C25 C13 O3 122.43(19)
C14 C13 O3 115.75(18)
C13 C14 C20 119.07(18)
C13 C14 C12 112.56(17)
C20 C14 C12 128.37(18)
C10 C15 C21 117.53(19)
C10 C15 C17 120.92(18)
C21 C15 C17 121.40(18)
C6 C16 C26 117.6(2)
C15 C17 C28 111.53(18)
C15 C17 C31 107.81(17)
C28 C17 C31 109.34(19)
C15 C17 C29 111.28(17)
C28 C17 C29 108.04(19)
C31 C17 C29 108.79(19)
C6 C18 C9 118.88(19)
C6 C18 C12 112.50(18)
C9 C18 C12 128.62(18)
C34 C19 C8 112.18(19)
C34 C19 C32 108.0(2)
C8 C19 C32 109.39(18)
C34 C19 C33 108.6(2)
C8 C19 C33 109.84(19)
C32 C19 C33 108.9(2)
C14 C20 C11 121.27(19)
C22 C21 C15 122.25(19)
C7 C22 C21 117.84(19)
C25 C24 C11 122.3(2)
C13 C25 C24 118.2(2)
C16 C26 C8 122.6(2)
C11 C27 C35 111.15(19)
C11 C27 C23 111.14(18)
C35 C27 C23 107.6(2)
C11 C27 C30 108.75(19)
C35 C27 C30 109.2(2)
C23 C27 C30 108.9(2)

loop_
_geom_bond_atom_site_label_1
_geom_bond_atom_site_label_2
_geom_bond_distance
P1 O2 1.6475(15)
P1 O4 1.6504(15)
P1 O3 1.6506(16)
P1 C12 1.923(2)
O2 C6 1.399(3)
O3 C13 1.399(2)
O4 C7 1.398(2)
C5 C7 1.385(3)
C5 C10 1.394(3)
C5 C12 1.504(3)
C6 C16 1.381(3)
C6 C18 1.383(3)
C7 C22 1.380(3)
C8 C9 1.394(3)
C8 C26 1.405(3)
C8 C19 1.534(3)
C9 C18 1.393(3)
C10 C15 1.394(3)
C11 C20 1.397(3)
C11 C24 1.404(3)
C11 C27 1.533(3)
C12 C14 1.504(3)
C12 C18 1.508(3)
C13 C25 1.379(3)
C13 C14 1.384(3)
C14 C20 1.391(3)
C15 C21 1.406(3)
C15 C17 1.530(3)
C16 C26 1.384(3)
C17 C28 1.534(3)
C17 C31 1.535(3)
C17 C29 1.536(3)
C19 C34 1.530(3)
C19 C32 1.535(3)
C19 C33 1.537(3)
C21 C22 1.395(3)
C23 C27 1.537(3)
C24 C25 1.387(3)
C27 C35 1.536(3)
C27 C30 1.538(3)

loop_
_geom_torsion_atom_site_label_1
_geom_torsion_atom_site_label_2
_geom_torsion_atom_site_label_3
_geom_torsion_atom_site_label_4
_geom_torsion
O4 P1 O2 C6 90.29(15)
O3 P1 O2 C6 -95.74(15)
C12 P1 O2 C6 -2.70(15)
O2 P1 O3 C13 91.79(15)
O4 P1 O3 C13 -94.39(15)
C12 P1 O3 C13 -1.39(15)
O2 P1 O4 C7 -95.29(15)
O3 P1 O4 C7 90.97(15)
C12 P1 O4 C7 -2.11(14)
P1 O2 C6 C16 -177.83(17)
P1 O2 C6 C18 1.9(2)
C10 C5 C7 C22 1.8(3)
C12 C5 C7 C22 -177.37(19)
C10 C5 C7 O4 -178.42(17)
C12 C5 C7 O4 2.4(2)
P1 O4 C7 C22 -179.94(17)
P1 O4 C7 C5 0.3(2)
C26 C8 C9 C18 -0.3(3)
C19 C8 C9 C18 -179.89(19)
C7 C5 C10 C15 -0.3(3)
C12 C5 C10 C15 178.72(19)
C7 C5 C12 C14 -116.86(19)
C10 C5 C12 C14 64.0(3)
C7 C5 C12 C18 109.7(2)
C10 C5 C12 C18 -69.4(3)
C7 C5 C12 P1 -3.5(2)
C10 C5 C12 P1 177.39(17)
O2 P1 C12 C14 -117.33(13)
O4 P1 C12 C14 122.97(13)
O3 P1 C12 C14 0.97(13)
O2 P1 C12 C5 122.82(13)
O4 P1 C12 C5 3.12(13)
O3 P1 C12 C5 -118.88(13)
O2 P1 C12 C18 2.74(13)
O4 P1 C12 C18 -116.96(13)
O3 P1 C12 C18 121.04(13)
P1 O3 C13 C25 -178.68(17)
P1 O3 C13 C14 1.5(2)
C25 C13 C14 C20 -1.1(3)
O3 C13 C14 C20 178.78(17)
C25 C13 C14 C12 179.56(19)
O3 C13 C14 C12 -0.6(3)
C5 C12 C14 C13 113.06(19)
C18 C12 C14 C13 -113.51(19)
P1 C12 C14 C13 -0.36(19)
C5 C12 C14 C20 -66.3(3)
C18 C12 C14 C20 67.2(3)
P1 C12 C14 C20 -179.67(17)
C5 C10 C15 C21 -1.4(3)
C5 C10 C15 C17 -177.06(18)
C18 C6 C16 C26 -0.8(3)
O2 C6 C16 C26 178.9(2)
C10 C15 C17 C28 -151.8(2)
C21 C15 C17 C28 32.7(3)
C10 C15 C17 C31 88.2(2)
C21 C15 C17 C31 -87.3(2)
C10 C15 C17 C29 -31.0(3)
C21 C15 C17 C29 153.5(2)
C16 C6 C18 C9 0.8(3)
O2 C6 C18 C9 -178.87(17)
C16 C6 C18 C12 -179.76(19)
O2 C6 C18 C12 0.6(3)
C8 C9 C18 C6 -0.2(3)
C8 C9 C18 C12 -179.56(19)
C14 C12 C18 C6 111.1(2)
C5 C12 C18 C6 -115.7(2)
P1 C12 C18 C6 -2.2(2)
C14 C12 C18 C9 -69.6(3)
C5 C12 C18 C9 63.7(3)
P1 C12 C18 C9 177.12(18)
C9 C8 C19 C34 1.1(3)
C26 C8 C19 C34 -178.4(2)
C9 C8 C19 C32 -118.6(2)
C26 C8 C19 C32 61.8(3)
C9 C8 C19 C33 122.0(2)
C26 C8 C19 C33 -57.6(3)
C13 C14 C20 C11 -0.5(3)
C12 C14 C20 C11 178.74(19)
C24 C11 C20 C14 1.5(3)
C27 C11 C20 C14 179.21(19)
C10 C15 C21 C22 1.8(3)
C17 C15 C21 C22 177.4(2)
C5 C7 C22 C21 -1.5(3)
O4 C7 C22 C21 178.80(19)
C15 C21 C22 C7 -0.4(3)
C20 C11 C24 C25 -1.1(3)
C27 C11 C24 C25 -178.7(2)
C14 C13 C25 C24 1.5(3)
O3 C13 C25 C24 -178.30(19)
C11 C24 C25 C13 -0.4(3)
C6 C16 C26 C8 0.2(3)
C9 C8 C26 C16 0.4(3)
C19 C8 C26 C16 179.9(2)
C20 C11 C27 C35 152.2(2)
C24 C11 C27 C35 -30.2(3)
C20 C11 C27 C23 32.4(3)
C24 C11 C27 C23 -150.1(2)
C20 C11 C27 C30 -87.5(2)
C24 C11 C27 C30 90.1(3)

loop_
_cod_related_entry_id
_cod_related_entry_database
_cod_related_entry_code
1 ChemSpider 10461715
